data_4504695
loop_
_publ_author_name
'Naumov, Pan\<ce'
'Jovanovski, Gligor'
'Sakurai, Kenji'

_publ_section_title
;
 Thermally Induced Saccharinate Ligand Flips Close to Ambient Temperature
;
_journal_issue 4
_journal_name_full 'Crystal Growth &amp; Design'
_journal_page_first 815
_journal_paper_doi 10.1021/cg050468j
_journal_volume 6
_journal_year 2006
_chemical_formula_iupac '[Cu2 (C7 H4 N O3 S)4 (C3 H4 N2)4]'
_chemical_formula_moiety 'C40 H32 Cu2 N12 O12 S4'
_chemical_formula_sum 'C40 H32 Cu2 N12 O12 S4'
_chemical_formula_weight 1128.10
_chemical_name_common
;
tetrakis(imdiazole)tetrakis(N-saccharinato)
tetrakis(N,O-saccharinato)biscopper(II)
;
_chemical_name_systematic
; 
Bis[\m-1,2-benzisothiazol-3(2H)-one
1,1-dioxido-\kN:\kO]bis{[1,2-benzisothiazol-3(2H)-one
1,1-dixoido-\kN]bis(imidazole)copper(II)}
;
_space_group_IT_number 14
_symmetry_cell_setting monoclinic
_symmetry_space_group_name_Hall '-P 2yn'
_symmetry_space_group_name_H-M 'P 1 21/n 1'
_atom_sites_solution_hydrogens geom
_atom_sites_solution_primary direct
_atom_sites_solution_secondary difmap
_audit_creation_method 'Manual editing of SHELXL-97'
_cell_angle_alpha 90.00
_cell_angle_beta 95.433(2)
_cell_angle_gamma 90.00
_cell_formula_units_Z 2
_cell_length_a 11.0793(12)
_cell_length_b 11.4698(13)
_cell_length_c 17.067(2)
_cell_measurement_temperature 243(1)
_cell_volume 2159.1(4)
_computing_cell_refinement 'SAINT (Siemens, 1996)'
_computing_data_collection 'SMART (Siemens, 1996)'
_computing_data_reduction 'SAINT (Siemens, 1996)'
_computing_publication_material 'WinGX (Farrugia, 1999)'
_computing_structure_refinement 'SHELXL-97 (Sheldrick, 1997)'
_computing_structure_solution 'SIR-92 (Altomare et al., 1994)'
_diffrn_ambient_temperature 243(1)
_diffrn_measured_fraction_theta_max 0.916
_diffrn_measurement_device_type 'Bruker APEX CCD diffractometer'
_diffrn_measurement_method 'omega scan'
_diffrn_radiation_monochromator graphite
_diffrn_radiation_source 'fine-focus sealed tube'
_diffrn_radiation_type MoK\a
_diffrn_radiation_wavelength 0.71073
_diffrn_reflns_av_R_equivalents 0.0262
_diffrn_reflns_av_sigmaI/netI 0.0390
_diffrn_reflns_limit_h_max 15
_diffrn_reflns_limit_h_min -15
_diffrn_reflns_limit_k_max 15
_diffrn_reflns_limit_k_min -15
_diffrn_reflns_limit_l_max 24
_diffrn_reflns_limit_l_min -19
_diffrn_reflns_number 17406
_diffrn_reflns_theta_full 30.68
_diffrn_reflns_theta_max 30.68
_diffrn_reflns_theta_min 2.10
_exptl_absorpt_coefficient_mu 1.259
_exptl_absorpt_correction_T_max 0.859
_exptl_absorpt_correction_T_min 0.703
_exptl_absorpt_correction_type sphere
_exptl_absorpt_process_details 'SADABS (Sheldrick, 1996)'
_exptl_crystal_colour blue
_exptl_crystal_density_diffrn 1.735
_exptl_crystal_density_method 'not measured'
_exptl_crystal_description parallelepiped
_exptl_crystal_F_000 1148
_exptl_crystal_size_max 0.350
_exptl_crystal_size_mid 0.275
_exptl_crystal_size_min 0.175
_refine_diff_density_max 1.333
_refine_diff_density_min -1.062
_refine_diff_density_rms 0.128
_refine_ls_extinction_method none
_refine_ls_goodness_of_fit_ref 1.127
_refine_ls_hydrogen_treatment riding
_refine_ls_matrix_type full
_refine_ls_number_parameters 316
_refine_ls_number_reflns 6131
_refine_ls_number_restraints 0
_refine_ls_restrained_S_all 1.127
_refine_ls_R_factor_all 0.0796
_refine_ls_R_factor_gt 0.0551
_refine_ls_shift/su_max 0.001
_refine_ls_shift/su_mean 0.000
_refine_ls_structure_factor_coef Fsqd
_refine_ls_weighting_details 'calc w=1/[\s^2^(Fo^2^)+(0.1165P)^2^+0.1168P] where P=(Fo^2^+2Fc^2^)/3'
_refine_ls_weighting_scheme calc
_refine_ls_wR_factor_gt 0.1754
_refine_ls_wR_factor_ref 0.1918
_reflns_number_gt 4309
_reflns_number_total 6131
_reflns_threshold_expression >2sigma(I)
_cod_data_source_file cg050468jsi20051228_085022.cif
_cod_data_source_block cuims2
_cod_depositor_comments
;
The following automatic conversions were performed:

'_symmetry_cell_setting' value 'Monoclinic' changed to 'monoclinic'
according to /home/saulius/struct/CIF-dictionaries/cif_core.dic
dictionary named 'cif_core.dic' version 2.4.1 from 2010-06-29.

Automatic conversion script
Id: cif_fix_values 1715 2011-07-08 13:25:40Z adriana 
;
_cod_original_sg_symbol_H-M P21/n
_cod_database_code 4504695

loop_
_symmetry_equiv_pos_as_xyz
'x, y, z'
'-x+1/2, y+1/2, -z+1/2'
'-x, -y, -z'
'x-1/2, -y-1/2, z-1/2'

loop_
_atom_site_label
_atom_site_type_symbol
_atom_site_fract_x
_atom_site_fract_y
_atom_site_fract_z
_atom_site_U_iso_or_equiv
_atom_site_adp_type
_atom_site_occupancy
_atom_site_symmetry_multiplicity
_atom_site_calc_flag
_atom_site_refinement_flags
Cu Cu 0.85928(3) 0.15588(3) 0.45920(2) 0.02825(15) Uani 1 1 d .
S2 S 1.02170(8) 0.23487(8) 0.32288(6) 0.0391(2) Uani 1 1 d .
S1 S 0.67724(9) 0.34814(9) 0.37783(7) 0.0445(3) Uani 1 1 d .
N2 N 1.0074(2) 0.1385(2) 0.39148(17) 0.0293(6) Uani 1 1 d .
C1 C 0.6086(3) 0.2475(3) 0.50481(19) 0.0270(7) Uani 1 1 d .
O5 O 1.0181(3) 0.3504(2) 0.3530(2) 0.0613(9) Uani 1 1 d .
O1 O 0.6174(3) 0.1993(4) 0.5582(2) 0.0722(11) Uani 1 1 d .
O6 O 0.9373(3) 0.2114(3) 0.25536(19) 0.0573(9) Uani 1 1 d .
N3 N 0.7633(3) 0.0401(2) 0.39664(17) 0.0325(6) Uani 1 1 d .
N6 N 1.0303(3) 0.4086(3) 0.5975(2) 0.0415(7) Uani 1 1 d .
H6 H 1.0378 0.4799 0.6146 0.050 Uiso 1 1 calc R
N4 N 0.6888(3) -0.0750(3) 0.3027(2) 0.0472(8) Uani 1 1 d .
H4 H 0.6786 -0.1094 0.2571 0.057 Uiso 1 1 calc R
N5 N 0.9556(3) 0.2564(2) 0.53413(17) 0.0303(6) Uani 1 1 d .
O3 O 0.7546(3) 0.4459(3) 0.3779(2) 0.0708(11) Uani 1 1 d .
N1 N 0.7107(2) 0.2652(3) 0.45506(17) 0.0308(6) Uani 1 1 d .
C2 C 0.5068(3) 0.3275(3) 0.4661(2) 0.0344(7) Uani 1 1 d .
C9 C 1.2042(3) 0.1031(3) 0.34999(19) 0.0284(6) Uani 1 1 d .
O2 O 0.6738(3) 0.2822(4) 0.30612(19) 0.0652(9) Uani 1 1 d .
C14 C 1.1683(3) 0.1965(3) 0.3037(2) 0.0338(7) Uani 1 1 d .
C20 C 1.0618(3) 0.2264(3) 0.5784(2) 0.0409(9) Uani 1 1 d .
H20 H 1.0962 0.1514 0.5810 0.049 Uiso 1 1 calc R
C7 C 0.5346(3) 0.3845(3) 0.4001(2) 0.0369(8) Uani 1 1 d .
C17 C 0.6690(4) -0.0226(4) 0.4220(2) 0.0433(9) Uani 1 1 d .
H17 H 0.6403 -0.0161 0.4719 0.052 Uiso 1 1 calc R
C10 C 1.3188(3) 0.0554(3) 0.3474(2) 0.0386(8) Uani 1 1 d .
H10 H 1.3452 -0.0084 0.3792 0.046 Uiso 1 1 calc R
C11 C 1.3929(4) 0.1064(4) 0.2957(3) 0.0480(10) Uani 1 1 d .
H11 H 1.4712 0.0763 0.2925 0.058 Uiso 1 1 calc R
C13 C 1.2419(4) 0.2470(4) 0.2517(3) 0.0452(9) Uani 1 1 d .
H13 H 1.2156 0.3107 0.2199 0.054 Uiso 1 1 calc R
C5 C 0.3357(4) 0.4644(5) 0.3865(3) 0.0645(14) Uani 1 1 d .
H5 H 0.2755 0.5116 0.3601 0.077 Uiso 1 1 calc R
C19 C 1.1078(4) 0.3197(4) 0.6167(2) 0.0420(9) Uani 1 1 d .
H19 H 1.1799 0.3232 0.6505 0.050 Uiso 1 1 calc R
C18 C 0.9409(3) 0.3675(3) 0.5478(2) 0.0381(8) Uani 1 1 d .
H18 H 0.8756 0.4124 0.5253 0.046 Uiso 1 1 calc R
C12 C 1.3551(4) 0.1993(4) 0.2490(3) 0.0481(10) Uani 1 1 d .
H12 H 1.4078 0.2310 0.2145 0.058 Uiso 1 1 calc R
C15 C 0.7717(4) 0.0072(4) 0.3240(2) 0.0415(8) Uani 1 1 d .
H15 H 0.8280 0.0369 0.2913 0.050 Uiso 1 1 calc R
C3 C 0.3931(4) 0.3376(4) 0.4923(3) 0.0561(12) Uani 1 1 d .
H3 H 0.3747 0.2982 0.5380 0.067 Uiso 1 1 calc R
C16 C 0.6241(4) -0.0949(3) 0.3644(2) 0.0415(8) Uani 1 1 d .
H16 H 0.5604 -0.1485 0.3668 0.050 Uiso 1 1 calc R
C6 C 0.4493(5) 0.4583(4) 0.3577(3) 0.0604(12) Uani 1 1 d .
H6A H 0.4679 0.5004 0.3131 0.072 Uiso 1 1 calc R
C4 C 0.3089(4) 0.4041(5) 0.4519(4) 0.0654(14) Uani 1 1 d .
H4A H 0.2308 0.4093 0.4688 0.078 Uiso 1 1 calc R
O4 O 1.1174(2) -0.0126(2) 0.44854(15) 0.0385(6) Uani 1 1 d .
C8 C 1.1060(3) 0.0653(3) 0.40063(19) 0.0297(7) Uani 1 1 d .

loop_
_atom_site_aniso_label
_atom_site_aniso_U_11
_atom_site_aniso_U_22
_atom_site_aniso_U_33
_atom_site_aniso_U_23
_atom_site_aniso_U_13
_atom_site_aniso_U_12
Cu 0.0244(2) 0.0253(2) 0.0344(2) -0.00423(15) -0.00040(16) 0.00170(14)
S2 0.0337(5) 0.0328(4) 0.0521(6) 0.0124(4) 0.0113(4) 0.0088(3)
S1 0.0343(5) 0.0457(6) 0.0539(6) 0.0049(4) 0.0055(4) 0.0041(4)
N2 0.0275(13) 0.0281(13) 0.0332(14) 0.0034(11) 0.0075(11) 0.0024(10)
C1 0.0214(14) 0.0307(16) 0.0272(16) -0.0040(13) -0.0064(12) 0.0174(12)
O5 0.067(2) 0.0331(15) 0.088(3) 0.0132(15) 0.0315(19) 0.0194(13)
O1 0.0478(19) 0.089(3) 0.083(3) 0.025(2) 0.0230(18) 0.0268(19)
O6 0.0409(16) 0.073(2) 0.0578(19) 0.0294(17) 0.0017(14) 0.0095(15)
N3 0.0317(14) 0.0292(14) 0.0360(15) -0.0047(12) -0.0003(12) 0.0004(11)
N6 0.0473(18) 0.0313(16) 0.0447(18) -0.0075(13) -0.0014(14) -0.0038(13)
N4 0.0434(18) 0.051(2) 0.0465(19) -0.0159(15) -0.0020(15) -0.0081(15)
N5 0.0309(14) 0.0260(13) 0.0333(14) -0.0040(11) -0.0003(11) 0.0021(11)
O3 0.0389(17) 0.083(3) 0.091(3) 0.033(2) 0.0056(17) -0.0081(16)
N1 0.0246(13) 0.0336(14) 0.0339(15) 0.0006(12) 0.0019(11) 0.0055(11)
C2 0.0289(16) 0.0349(17) 0.0395(19) 0.0004(14) 0.0032(14) 0.0063(13)
C9 0.0267(15) 0.0266(15) 0.0321(16) -0.0012(13) 0.0034(12) 0.0019(12)
O2 0.067(2) 0.082(2) 0.0476(19) 0.0022(17) 0.0099(16) 0.0149(19)
C14 0.0303(17) 0.0297(16) 0.0423(19) 0.0030(14) 0.0079(14) 0.0002(13)
C20 0.0324(18) 0.0347(18) 0.054(2) -0.0036(16) -0.0071(16) 0.0075(14)
C7 0.0344(18) 0.0358(18) 0.0405(19) 0.0003(15) 0.0031(15) 0.0041(14)
C17 0.041(2) 0.046(2) 0.043(2) 0.0008(17) 0.0039(16) -0.0093(17)
C10 0.0317(17) 0.0398(19) 0.044(2) 0.0022(16) 0.0050(15) 0.0084(15)
C11 0.0313(18) 0.062(3) 0.052(2) -0.004(2) 0.0104(17) 0.0066(18)
C13 0.042(2) 0.041(2) 0.055(2) 0.0156(18) 0.0128(18) -0.0007(16)
C5 0.044(2) 0.063(3) 0.083(4) -0.002(3) -0.016(2) 0.026(2)
C19 0.0328(18) 0.044(2) 0.047(2) -0.0052(17) -0.0070(16) 0.0027(15)
C18 0.0375(19) 0.0297(17) 0.046(2) -0.0016(15) -0.0032(16) 0.0042(14)
C12 0.038(2) 0.055(2) 0.055(3) 0.004(2) 0.0207(18) -0.0062(18)
C15 0.0380(19) 0.045(2) 0.042(2) -0.0053(17) 0.0075(16) -0.0059(16)
C3 0.044(2) 0.054(3) 0.074(3) 0.001(2) 0.025(2) 0.0061(19)
C16 0.039(2) 0.039(2) 0.045(2) -0.0014(16) -0.0028(16) -0.0071(16)
C6 0.074(3) 0.056(3) 0.050(3) 0.012(2) -0.001(2) 0.019(2)
C4 0.034(2) 0.061(3) 0.101(4) -0.007(3) 0.005(2) 0.014(2)
O4 0.0376(13) 0.0357(13) 0.0424(14) 0.0118(11) 0.0048(11) 0.0053(11)
C8 0.0252(15) 0.0337(17) 0.0305(16) 0.0092(13) 0.0045(12) 0.0038(12)

loop_
_atom_type_symbol
_atom_type_description
_atom_type_scat_dispersion_real
_atom_type_scat_dispersion_imag
_atom_type_scat_source
C C 0.0033 0.0016 'International Tables Vol C Tables 4.2.6.8 and 6.1.1.4'
H H 0.0000 0.0000 'International Tables Vol C Tables 4.2.6.8 and 6.1.1.4'
N N 0.0061 0.0033 'International Tables Vol C Tables 4.2.6.8 and 6.1.1.4'
O O 0.0106 0.0060 'International Tables Vol C Tables 4.2.6.8 and 6.1.1.4'
S S 0.1246 0.1234 'International Tables Vol C Tables 4.2.6.8 and 6.1.1.4'
Cu Cu 0.3201 1.2651 'International Tables Vol C Tables 4.2.6.8 and 6.1.1.4'

loop_
_geom_angle_atom_site_label_1
_geom_angle_atom_site_label_2
_geom_angle_atom_site_label_3
_geom_angle
_geom_angle_site_symmetry_3
N3 Cu N5 171.99(12) .
N3 Cu N1 90.15(11) .
N5 Cu N1 92.75(11) .
N3 Cu N2 92.75(12) .
N5 Cu N2 90.55(12) .
N1 Cu N2 134.38(11) .
N3 Cu O4 84.69(11) 3_756
N5 Cu O4 87.40(11) 3_756
N1 Cu O4 120.02(10) 3_756
N2 Cu O4 105.58(10) 3_756
O5 S2 O6 115.1(2) .
O5 S2 N2 111.40(19) .
O6 S2 N2 110.40(17) .
O5 S2 C14 111.2(2) .
O6 S2 C14 110.41(19) .
N2 S2 C14 96.86(16) .
O3 S1 O2 112.7(2) .
O3 S1 N1 111.70(19) .
O2 S1 N1 111.43(19) .
O3 S1 C7 112.3(2) .
O2 S1 C7 111.5(2) .
N1 S1 C7 96.11(17) .
C8 N2 S2 111.5(2) .
C8 N2 Cu 130.4(2) .
S2 N2 Cu 117.67(15) .
O1 C1 N1 123.1(3) .
O1 C1 C2 132.6(4) .
N1 C1 C2 103.7(3) .
C15 N3 C17 105.8(3) .
C15 N3 Cu 129.1(3) .
C17 N3 Cu 125.1(3) .
C18 N6 C19 107.8(3) .
C15 N4 C16 107.9(3) .
C18 N5 C20 105.1(3) .
C18 N5 Cu 128.3(2) .
C20 N5 Cu 126.3(2) .
C1 N1 S1 114.3(2) .
C1 N1 Cu 122.9(2) .
S1 N1 Cu 119.91(16) .
C7 C2 C3 120.8(4) .
C7 C2 C1 115.0(3) .
C3 C2 C1 124.1(4) .
C14 C9 C10 120.5(3) .
C14 C9 C8 111.6(3) .
C10 C9 C8 127.9(3) .
C9 C14 C13 122.7(3) .
C9 C14 S2 108.3(3) .
C13 C14 S2 129.0(3) .
C19 C20 N5 109.6(3) .
C2 C7 C6 121.1(4) .
C2 C7 S1 110.6(3) .
C6 C7 S1 128.2(3) .
C16 C17 N3 109.5(4) .
C9 C10 C11 116.8(4) .
C12 C11 C10 122.0(4) .
C12 C13 C14 116.7(4) .
C4 C5 C6 122.2(4) .
C20 C19 N6 106.3(3) .
N5 C18 N6 111.2(3) .
C11 C12 C13 121.3(4) .
N3 C15 N4 110.6(3) .
C4 C3 C2 119.5(5) .
C17 C16 N4 106.2(3) .
C5 C6 C7 115.6(4) .
C3 C4 C5 120.8(5) .
C8 O4 Cu 178.6(3) 3_756
O4 C8 N2 124.0(3) .
O4 C8 C9 124.2(3) .
N2 C8 C9 111.5(3) .

loop_
_geom_bond_atom_site_label_1
_geom_bond_atom_site_label_2
_geom_bond_distance
_geom_bond_site_symmetry_2
Cu N3 1.954(3) .
Cu N5 1.961(3) .
Cu N1 2.065(3) .
Cu N2 2.104(3) .
Cu O4 2.274(2) 3_756
S2 O5 1.423(3) .
S2 O6 1.439(3) .
S2 N2 1.629(3) .
S2 C14 1.743(4) .
S1 O3 1.411(4) .
S1 O2 1.436(4) .
S1 N1 1.640(3) .
S1 C7 1.711(4) .
N2 C8 1.375(4) .
C1 O1 1.063(5) .
C1 N1 1.491(4) .
C1 C2 1.552(4) .
N3 C15 1.307(5) .
N3 C17 1.371(5) .
N6 C18 1.328(5) .
N6 C19 1.353(5) .
N4 C15 1.342(5) .
N4 C16 1.348(5) .
N5 C18 1.308(4) .
N5 C20 1.380(4) .
C2 C7 1.364(5) .
C2 C3 1.381(5) .
C9 C14 1.368(5) .
C9 C10 1.387(5) .
C9 C8 1.515(4) .
C14 C13 1.387(5) .
C20 C19 1.331(5) .
C7 C6 1.415(6) .
C17 C16 1.344(5) .
C10 C11 1.391(6) .
C11 C12 1.372(6) .
C13 C12 1.373(6) .
C5 C4 1.370(8) .
C5 C6 1.396(7) .
C3 C4 1.343(7) .
O4 C8 1.209(4) .
O4 Cu 2.274(2) 3_756
